data_2208471
loop_
_publ_author_name
'Manzoor Ahmad'
'Shamsher Ali'
'Farzana Shaheen'
'Shazia Anjum'
'M. Iqbal Choudhary'

_publ_section_title
;
 14-Acetyl-20-ethyl-1,8-dihydroxy-16,18-dimethoxylycoctonine
;
_journal_coeditor_code AC2007
_journal_issue 4
_journal_name_full 'Acta Crystallographica Section E'
_journal_page_first o1428
_journal_page_last o1430
_journal_paper_doi 10.1107/S1600536806008944
_journal_volume 62
_journal_year 2006
_chemical_formula_iupac 'C25 H39 N O6'
_chemical_formula_moiety 'C25 H39 N O6'
_chemical_formula_sum 'C25 H39 N O6'
_chemical_formula_weight 449.57
_chemical_name_common Condelphine
_chemical_name_systematic
;
14-Acetyl-20-ethyl-1,8-dihydroxy-16-18-dimethoxylycoctonine
;
_space_group_IT_number 4
_symmetry_cell_setting monoclinic
_symmetry_space_group_name_Hall 'P 2yb'
_symmetry_space_group_name_H-M 'P 1 21 1'
_atom_sites_solution_hydrogens geom
_atom_sites_solution_primary direct
_atom_sites_solution_secondary difmap
_audit_creation_method SHELXL-97
_cell_angle_alpha 90.00
_cell_angle_beta 93.553(2)
_cell_angle_gamma 90.00
_cell_formula_units_Z 2
_cell_length_a 8.9484(12)
_cell_length_b 13.2080(17)
_cell_length_c 9.8945(13)
_cell_measurement_reflns_used 3947
_cell_measurement_temperature 293(2)
_cell_measurement_theta_max 25.0
_cell_measurement_theta_min 2.1
_cell_volume 1167.2(3)
_computing_cell_refinement 'SAINT (Siemens, 1996)'
_computing_data_collection 'SMART (Siemens, 1996)'
_computing_data_reduction SAINT
_computing_molecular_graphics SHELXTL
_computing_publication_material
;
SHELXTL, PARST (Nardelli, 1995) and PLATON (Spek, 2003)
;
_computing_structure_refinement SHELXTL
_computing_structure_solution 'SHELXTL (Sheldrick, 1997)'
_diffrn_ambient_temperature 293(2)
_diffrn_detector_area_resol_mean 8.33
_diffrn_measured_fraction_theta_full 0.996
_diffrn_measured_fraction_theta_max 0.996
_diffrn_measurement_device_type
;
Siemens SMART CCD area-detector
;
_diffrn_measurement_method \w
_diffrn_radiation_monochromator graphite
_diffrn_radiation_source 'fine-focus sealed tube'
_diffrn_radiation_type MoK\a
_diffrn_radiation_wavelength 0.71073
_diffrn_reflns_av_R_equivalents 0.0175
_diffrn_reflns_av_sigmaI/netI 0.0184
_diffrn_reflns_limit_h_max 10
_diffrn_reflns_limit_h_min -10
_diffrn_reflns_limit_k_max 15
_diffrn_reflns_limit_k_min -15
_diffrn_reflns_limit_l_max 5
_diffrn_reflns_limit_l_min -11
_diffrn_reflns_number 5883
_diffrn_reflns_theta_full 25.00
_diffrn_reflns_theta_max 25.00
_diffrn_reflns_theta_min 2.06
_diffrn_standards_decay_% 0
_diffrn_standards_number 0
_exptl_absorpt_coefficient_mu 0.090
_exptl_absorpt_correction_T_max 0.9831
_exptl_absorpt_correction_T_min 0.9605
_exptl_absorpt_correction_type multi-scan
_exptl_absorpt_process_details '(SADABS; Sheldrick, 1996)'
_exptl_crystal_colour Colorless
_exptl_crystal_density_diffrn 1.279
_exptl_crystal_density_method 'not measured'
_exptl_crystal_description Block
_exptl_crystal_F_000 488
_exptl_crystal_size_max 0.45
_exptl_crystal_size_mid 0.20
_exptl_crystal_size_min 0.19
_refine_diff_density_max 0.162
_refine_diff_density_min -0.195
_refine_ls_abs_structure_details 'Flack (1983)'
_refine_ls_abs_structure_Flack 0(10)
_refine_ls_extinction_method none
_refine_ls_goodness_of_fit_ref 1.100
_refine_ls_hydrogen_treatment constr
_refine_ls_matrix_type full
_refine_ls_number_parameters 297
_refine_ls_number_reflns 2152
_refine_ls_number_restraints 1
_refine_ls_restrained_S_all 1.100
_refine_ls_R_factor_all 0.0348
_refine_ls_R_factor_gt 0.0341
_refine_ls_shift/su_max 0.002
_refine_ls_shift/su_mean 0.000
_refine_ls_structure_factor_coef Fsqd
_refine_ls_weighting_details 'calc w=1/[\s^2^(Fo^2^)+(0.0477P)^2^+0.1886P] where P=(Fo^2^+2Fc^2^)/3'
_refine_ls_weighting_scheme calc
_refine_ls_wR_factor_gt 0.0847
_refine_ls_wR_factor_ref 0.0854
_reflns_number_gt 2103
_reflns_number_total 2152
_reflns_threshold_expression I>2s(I)
_cod_data_source_file ac2007.cif
_cod_data_source_block I
_cod_depositor_comments
;
The following automatic conversions were performed:
'_symmetry_cell_setting' value 'Monoclinic' changed to 'monoclinic'
according to '/home/saulius/struct/CIF-dictionaries/cif_core.dic'
dictionary named 'cif_core.dic' version 2.4.1 from 2010-06-29.

Automatic conversion script
Id: cif_fix_enum 1527 2010-12-29 10:47:43Z saulius 

The following automatic conversions were performed:

'_symmetry_cell_setting' value 'Monoclinic' changed to 'monoclinic'
according to /home/saulius/struct/CIF-dictionaries/cif_core.dic
dictionary named 'cif_core.dic' version 2.4.1 from 2010-06-29.

Automatic conversion script
Id: cif_fix_values 1715 2011-07-08 13:25:40Z adriana 
;
_cod_original_sg_symbol_H-M 'P 21'
_cod_database_code 2208471
_cod_database_fobs_code 2208471

loop_
_symmetry_equiv_pos_as_xyz
'x, y, z'
'-x, y+1/2, -z'

loop_
_atom_site_type_symbol
_atom_site_label
_atom_site_fract_x
_atom_site_fract_y
_atom_site_fract_z
_atom_site_U_iso_or_equiv
_atom_site_adp_type
_atom_site_calc_flag
_atom_site_refinement_flags
_atom_site_occupancy
N N1 -0.3639(2) 0.48219(15) 0.27905(19) 0.0341(4) Uani d . 1
O O1 -0.2970(3) 0.81512(16) 0.4893(2) 0.0576(5) Uani d . 1
O O2 0.1244(3) 0.6113(3) -0.3640(2) 0.0817(8) Uani d . 1
O O3 -0.0185(2) 0.38135(16) -0.22029(18) 0.0524(5) Uani d . 1
O O4 -0.55491(17) 0.55829(14) 0.08037(18) 0.0439(5) Uani d . 1
H H1O4 -0.5287 0.5244 0.1463 0.058(10) Uiso d R 1
O O5 0.15078(18) 0.53292(16) 0.16063(18) 0.0459(5) Uani d . 1
H H1O5 0.2106 0.5458 0.1105 0.039(8) Uiso d R 1
O O6 0.14475(18) 0.58007(14) -0.14183(16) 0.0419(4) Uani d . 1
C C1 -0.4650(3) 0.64769(19) 0.0919(2) 0.0364(5) Uani d . 1
H H1 -0.4679 0.6785 0.0017 0.044 Uiso calc R 1
C C2 -0.5291(3) 0.7251(2) 0.1858(3) 0.0466(6) Uani d . 1
H H2A -0.4785 0.7894 0.1759 0.056 Uiso calc R 1
H H2B -0.6346 0.7351 0.1604 0.056 Uiso calc R 1
C C3 -0.5113(3) 0.6916(2) 0.3326(3) 0.0463(6) Uani d . 1
H H3A -0.5801 0.6363 0.3463 0.056 Uiso calc R 1
H H3B -0.5386 0.7473 0.3900 0.056 Uiso calc R 1
C C4 -0.3496(3) 0.65655(19) 0.3770(2) 0.0370(5) Uani d . 1
C C5 -0.2377(3) 0.67786(18) 0.2659(2) 0.0321(5) Uani d . 1
H H5 -0.2240 0.7507 0.2524 0.039 Uiso calc R 1
C C6 -0.0863(2) 0.62416(19) 0.3004(2) 0.0353(5) Uani d . 1
H H6A -0.0037 0.6651 0.2724 0.042 Uiso calc R 1
H H6B -0.0722 0.6116 0.3970 0.042 Uiso calc R 1
C C7 -0.0959(2) 0.52348(18) 0.2210(2) 0.0321(5) Uani d . 1
H H7 -0.0655 0.4666 0.2800 0.038 Uiso calc R 1
C C8 0.0021(2) 0.52910(19) 0.0995(2) 0.0326(5) Uani d . 1
C C9 -0.0354(2) 0.62819(19) 0.0211(2) 0.0331(5) Uani d . 1
H H9 0.0210 0.6850 0.0626 0.040 Uiso calc R 1
C C10 -0.2052(2) 0.65248(17) 0.0109(2) 0.0311(5) Uani d . 1
H H10 -0.2158 0.7255 -0.0040 0.037 Uiso calc R 1
C C11 -0.2965(2) 0.62503(17) 0.1333(2) 0.0294(5) Uani d . 1
C C12 -0.2649(3) 0.59827(19) -0.1223(2) 0.0353(5) Uani d . 1
H H12A -0.3390 0.5476 -0.1028 0.042 Uiso calc R 1
H H12B -0.3105 0.6469 -0.1857 0.042 Uiso calc R 1
C C13 -0.1286(2) 0.54858(18) -0.1813(2) 0.0332(5) Uani d . 1
H H13 -0.1382 0.5498 -0.2804 0.040 Uiso calc R 1
C C14 -0.0044(3) 0.61904(19) -0.1284(2) 0.0369(5) Uani d . 1
H H14 -0.0152 0.6852 -0.1726 0.044 Uiso calc R 1
C C15 -0.0121(3) 0.4334(2) 0.0075(3) 0.0388(5) Uani d . 1
H H15A 0.0884 0.4117 -0.0099 0.055(9) Uiso calc R 1
H H15B -0.0563 0.3801 0.0595 0.040(7) Uiso calc R 1
C C16 -0.1019(3) 0.44004(19) -0.1295(2) 0.0372(5) Uani d . 1
H H16 -0.1993 0.4075 -0.1209 0.045 Uiso calc R 1
C C17 -0.2625(2) 0.51501(17) 0.1739(2) 0.0290(5) Uani d . 1
H H17 -0.2748 0.4708 0.0945 0.035 Uiso calc R 1
C C18 -0.2986(3) 0.7095(2) 0.5092(3) 0.0441(6) Uani d . 1
H H18A -0.3661 0.6928 0.5788 0.053 Uiso calc R 1
H H18B -0.1991 0.6864 0.5391 0.053 Uiso calc R 1
C C19 -0.3468(3) 0.5422(2) 0.4042(2) 0.0386(6) Uani d . 1
H H19A -0.2527 0.5245 0.4525 0.046 Uiso calc R 1
H H19B -0.4270 0.5251 0.4618 0.046 Uiso calc R 1
C C20 -0.3509(3) 0.3739(2) 0.3107(3) 0.0445(6) Uani d . 1
H H20A -0.4098 0.3590 0.3874 0.053 Uiso calc R 1
H H20B -0.2472 0.3584 0.3370 0.053 Uiso calc R 1
C C21 -0.4027(4) 0.3064(2) 0.1936(3) 0.0612(8) Uani d . 1
H H21A -0.4158 0.2386 0.2257 0.092 Uiso calc R 1
H H21B -0.3291 0.3066 0.1270 0.092 Uiso calc R 1
H H21C -0.4962 0.3311 0.1536 0.092 Uiso calc R 1
C C22 -0.2325(4) 0.8685(3) 0.6025(3) 0.0688(9) Uani d . 1
H H22A -0.2309 0.9395 0.5824 0.103 Uiso calc R 1
H H22B -0.1320 0.8450 0.6226 0.103 Uiso calc R 1
H H22C -0.2907 0.8571 0.6793 0.103 Uiso calc R 1
C C23 0.1917(3) 0.5753(3) -0.2680(3) 0.0520(7) Uani d . 1
C C24 0.3351(3) 0.5177(3) -0.2694(3) 0.0674(9) Uani d . 1
H H24A 0.3961 0.5461 -0.3363 0.101 Uiso calc R 1
H H24B 0.3141 0.4481 -0.2908 0.101 Uiso calc R 1
H H24C 0.3873 0.5220 -0.1818 0.101 Uiso calc R 1
C C25 -0.0966(5) 0.3594(3) -0.3456(3) 0.0738(10) Uani d . 1
H H25A -0.0436 0.3081 -0.3921 0.111 Uiso calc R 1
H H25B -0.1037 0.4196 -0.4000 0.111 Uiso calc R 1
H H25C -0.1953 0.3356 -0.3298 0.111 Uiso calc R 1

loop_
_atom_site_aniso_label
_atom_site_aniso_U_11
_atom_site_aniso_U_22
_atom_site_aniso_U_33
_atom_site_aniso_U_12
_atom_site_aniso_U_13
_atom_site_aniso_U_23
N1 0.0343(10) 0.0366(10) 0.0317(10) -0.0065(8) 0.0047(8) 0.0033(8)
O1 0.0828(15) 0.0459(11) 0.0428(11) -0.0013(10) -0.0073(9) -0.0110(9)
O2 0.0679(14) 0.136(2) 0.0426(11) 0.0125(16) 0.0150(10) 0.0190(15)
O3 0.0632(12) 0.0532(11) 0.0403(10) 0.0214(10) -0.0004(8) -0.0054(9)
O4 0.0284(8) 0.0597(12) 0.0430(10) -0.0003(8) -0.0039(7) -0.0021(9)
O5 0.0234(8) 0.0722(13) 0.0416(9) 0.0000(8) -0.0009(7) 0.0104(9)
O6 0.0314(8) 0.0577(11) 0.0374(9) -0.0013(8) 0.0079(7) 0.0025(8)
C1 0.0319(12) 0.0465(14) 0.0305(11) 0.0079(10) -0.0010(9) 0.0027(10)
C2 0.0406(13) 0.0551(16) 0.0438(14) 0.0182(12) 0.0009(11) -0.0030(12)
C3 0.0410(14) 0.0583(17) 0.0403(13) 0.0077(12) 0.0063(10) -0.0106(12)
C4 0.0382(13) 0.0426(13) 0.0304(12) 0.0011(10) 0.0038(10) -0.0030(10)
C5 0.0353(12) 0.0318(11) 0.0290(11) -0.0024(9) 0.0000(9) 0.0006(9)
C6 0.0324(11) 0.0445(13) 0.0284(11) -0.0041(10) -0.0020(9) 0.0013(10)
C7 0.0296(11) 0.0368(12) 0.0292(11) 0.0001(10) -0.0026(9) 0.0072(10)
C8 0.0224(10) 0.0425(12) 0.0326(11) 0.0014(9) -0.0011(8) 0.0048(11)
C9 0.0287(11) 0.0390(13) 0.0317(11) -0.0033(10) 0.0037(9) 0.0026(10)
C10 0.0318(11) 0.0306(11) 0.0309(11) 0.0025(9) 0.0015(9) 0.0054(9)
C11 0.0270(11) 0.0341(11) 0.0270(10) 0.0013(9) 0.0021(8) 0.0007(9)
C12 0.0347(11) 0.0413(13) 0.0295(11) 0.0071(10) -0.0009(9) 0.0054(10)
C13 0.0353(12) 0.0378(13) 0.0264(11) 0.0041(10) 0.0015(9) 0.0032(9)
C14 0.0363(12) 0.0397(13) 0.0352(12) 0.0015(10) 0.0060(10) 0.0089(10)
C15 0.0384(12) 0.0405(13) 0.0377(13) 0.0101(11) 0.0044(10) 0.0070(11)
C16 0.0354(12) 0.0375(12) 0.0389(13) 0.0050(10) 0.0040(10) 0.0007(10)
C17 0.0271(10) 0.0336(12) 0.0263(10) 0.0009(9) 0.0003(8) 0.0024(9)
C18 0.0521(15) 0.0485(16) 0.0319(13) 0.0013(12) 0.0036(11) -0.0016(11)
C19 0.0428(13) 0.0449(14) 0.0288(11) -0.0045(11) 0.0071(9) 0.0020(11)
C20 0.0495(14) 0.0417(14) 0.0424(14) -0.0085(12) 0.0056(11) 0.0068(12)
C21 0.082(2) 0.0407(15) 0.0615(19) -0.0156(15) 0.0057(15) -0.0028(14)
C22 0.081(2) 0.067(2) 0.0578(18) -0.0142(18) -0.0002(16) -0.0212(17)
C23 0.0418(14) 0.0720(19) 0.0433(15) -0.0085(14) 0.0130(12) -0.0039(14)
C24 0.0497(16) 0.088(3) 0.067(2) -0.0017(17) 0.0184(15) -0.0215(19)
C25 0.111(3) 0.059(2) 0.0485(17) 0.0249(19) -0.0163(17) -0.0134(15)

loop_
_atom_type_symbol
_atom_type_description
_atom_type_scat_dispersion_real
_atom_type_scat_dispersion_imag
_atom_type_scat_source
C C 0.0033 0.0000 'International Tables Vol C Tables 4.2.6.8 and 6.1.1.4'
H H 0.0000 0.0000 'International Tables Vol C Tables 4.2.6.8 and 6.1.1.4'
N N 0.0061 0.0000 'International Tables Vol C Tables 4.2.6.8 and 6.1.1.4'
O O 0.0106 0.0000 'International Tables Vol C Tables 4.2.6.8 and 6.1.1.4'

loop_
_geom_angle_atom_site_label_1
_geom_angle_atom_site_label_2
_geom_angle_atom_site_label_3
_geom_angle
_geom_angle_publ_flag
C20 N1 C19 110.04(19) y
C20 N1 C17 113.0(2) y
C19 N1 C17 113.34(18) y
C18 O1 C22 112.9(2) ?
C25 O3 C16 114.4(2) ?
C1 O4 H1O4 104.9 ?
C8 O5 H1O5 113.6 ?
C23 O6 C14 116.5(2) ?
O4 C1 C2 111.9(2) ?
O4 C1 C11 113.00(19) ?
C2 C1 C11 111.27(19) ?
O4 C1 H1 106.7 ?
C2 C1 H1 106.7 ?
C11 C1 H1 106.7 ?
C3 C2 C1 111.6(2) ?
C3 C2 H2A 109.3 ?
C1 C2 H2A 109.3 ?
C3 C2 H2B 109.3 ?
C1 C2 H2B 109.3 ?
H2A C2 H2B 108.0 ?
C2 C3 C4 113.4(2) ?
C2 C3 H3A 108.9 ?
C4 C3 H3A 108.9 ?
C2 C3 H3B 108.9 ?
C4 C3 H3B 108.9 ?
H3A C3 H3B 107.7 ?
C18 C4 C19 107.4(2) ?
C18 C4 C3 109.2(2) ?
C19 C4 C3 110.3(2) ?
C18 C4 C5 110.5(2) ?
C19 C4 C5 107.32(19) ?
C3 C4 C5 112.0(2) ?
C6 C5 C11 103.12(18) ?
C6 C5 C4 110.72(18) ?
C11 C5 C4 108.46(18) ?
C6 C5 H5 111.4 ?
C11 C5 H5 111.4 ?
C4 C5 H5 111.4 ?
C7 C6 C5 105.19(17) ?
C7 C6 H6A 110.7 ?
C5 C6 H6A 110.7 ?
C7 C6 H6B 110.7 ?
C5 C6 H6B 110.7 ?
H6A C6 H6B 108.8 ?
C8 C7 C17 110.87(17) ?
C8 C7 C6 109.92(19) ?
C17 C7 C6 103.83(18) ?
C8 C7 H7 110.7 ?
C17 C7 H7 110.7 ?
C6 C7 H7 110.7 ?
O5 C8 C7 103.43(17) ?
O5 C8 C9 110.49(19) ?
C7 C8 C9 108.49(18) ?
O5 C8 C15 108.44(19) ?
C7 C8 C15 112.87(19) ?
C9 C8 C15 112.73(18) ?
C14 C9 C8 111.82(19) ?
C14 C9 C10 100.95(18) ?
C8 C9 C10 112.90(18) ?
C14 C9 H9 110.3 ?
C8 C9 H9 110.3 ?
C10 C9 H9 110.3 ?
C11 C10 C9 117.66(17) ?
C11 C10 C12 112.54(18) ?
C9 C10 C12 104.01(18) ?
C11 C10 H10 107.4 ?
C9 C10 H10 107.4 ?
C12 C10 H10 107.4 ?
C17 C11 C10 108.77(18) ?
C17 C11 C5 98.84(16) ?
C10 C11 C5 112.93(18) ?
C17 C11 C1 114.93(18) ?
C10 C11 C1 107.30(17) ?
C5 C11 C1 113.97(18) ?
C13 C12 C10 106.19(18) ?
C13 C12 H12A 110.5 ?
C10 C12 H12A 110.5 ?
C13 C12 H12B 110.5 ?
C10 C12 H12B 110.5 ?
H12A C12 H12B 108.7 ?
C14 C13 C12 100.91(19) ?
C14 C13 C16 111.22(18) ?
C12 C13 C16 112.55(19) ?
C14 C13 H13 110.6 ?
C12 C13 H13 110.6 ?
C16 C13 H13 110.6 ?
O6 C14 C13 114.3(2) ?
O6 C14 C9 110.02(18) ?
C13 C14 C9 102.07(18) y
O6 C14 H14 110.1 ?
C13 C14 H14 110.1 ?
C9 C14 H14 110.1 ?
C16 C15 C8 119.2(2) ?
C16 C15 H15A 107.5 ?
C8 C15 H15A 107.5 ?
C16 C15 H15B 107.5 ?
C8 C15 H15B 107.5 ?
H15A C15 H15B 107.0 ?
O3 C16 C15 104.98(19) ?
O3 C16 C13 111.8(2) ?
C15 C16 C13 114.2(2) ?
O3 C16 H16 108.5 ?
C15 C16 H16 108.5 ?
C13 C16 H16 108.5 ?
N1 C17 C11 109.88(18) ?
N1 C17 C7 115.51(17) ?
C11 C17 C7 100.56(17) ?
N1 C17 H17 110.2 ?
C11 C17 H17 110.2 ?
C7 C17 H17 110.2 ?
O1 C18 C4 109.8(2) ?
O1 C18 H18A 109.7 ?
C4 C18 H18A 109.7 ?
O1 C18 H18B 109.7 ?
C4 C18 H18B 109.7 ?
H18A C18 H18B 108.2 ?
N1 C19 C4 112.51(19) ?
N1 C19 H19A 109.1 ?
C4 C19 H19A 109.1 ?
N1 C19 H19B 109.1 ?
C4 C19 H19B 109.1 ?
H19A C19 H19B 107.8 ?
N1 C20 C21 113.2(2) ?
N1 C20 H20A 108.9 ?
C21 C20 H20A 108.9 ?
N1 C20 H20B 108.9 ?
C21 C20 H20B 108.9 ?
H20A C20 H20B 107.7 ?
C20 C21 H21A 109.5 ?
C20 C21 H21B 109.5 ?
H21A C21 H21B 109.5 ?
C20 C21 H21C 109.5 ?
H21A C21 H21C 109.5 ?
H21B C21 H21C 109.5 ?
O1 C22 H22A 109.5 ?
O1 C22 H22B 109.5 ?
H22A C22 H22B 109.5 ?
O1 C22 H22C 109.5 ?
H22A C22 H22C 109.5 ?
H22B C22 H22C 109.5 ?
O2 C23 O6 123.4(3) ?
O2 C23 C24 126.1(3) ?
O6 C23 C24 110.5(3) ?
C23 C24 H24A 109.5 ?
C23 C24 H24B 109.5 ?
H24A C24 H24B 109.5 ?
C23 C24 H24C 109.5 ?
H24A C24 H24C 109.5 ?
H24B C24 H24C 109.5 ?
O3 C25 H25A 109.5 ?
O3 C25 H25B 109.5 ?
H25A C25 H25B 109.5 ?
O3 C25 H25C 109.5 ?
H25A C25 H25C 109.5 ?
H25B C25 H25C 109.5 ?

loop_
_geom_bond_atom_site_label_1
_geom_bond_atom_site_label_2
_geom_bond_distance
N1 C20 1.468(3)
N1 C19 1.470(3)
N1 C17 1.487(3)
O1 C18 1.408(4)
O1 C22 1.416(4)
O2 C23 1.191(4)
O3 C25 1.415(4)
O3 C16 1.432(3)
O4 C1 1.429(3)
O4 H1O4 0.8140
O5 C8 1.428(3)
O5 H1O5 0.7709
O6 C23 1.344(3)
O6 C14 1.444(3)
C1 C2 1.518(4)
C1 C11 1.567(3)
C1 H1 0.9800
C2 C3 1.517(4)
C2 H2A 0.9700
C2 H2B 0.9700
C3 C4 1.556(3)
C3 H3A 0.9700
C3 H3B 0.9700
C4 C18 1.528(3)
C4 C19 1.534(4)
C4 C5 1.557(3)
C5 C6 1.548(3)
C5 C11 1.549(3)
C5 H5 0.9800
C6 C7 1.544(3)
C6 H6A 0.9700
C6 H6B 0.9700
C7 C8 1.534(3)
C7 C17 1.539(3)
C7 H7 0.9800
C8 C9 1.547(3)
C8 C15 1.558(4)
C9 C14 1.527(3)
C9 C10 1.550(3)
C9 H9 0.9800
C10 C11 1.545(3)
C10 C12 1.564(3)
C10 H10 0.9800
C11 C17 1.533(3)
C12 C13 1.532(3)
C12 H12A 0.9700
C12 H12B 0.9700
C13 C14 1.518(3)
C13 C16 1.536(3)
C13 H13 0.9800
C14 H14 0.9800
C15 C16 1.535(3)
C15 H15A 0.9700
C15 H15B 0.9700
C16 H16 0.9800
C17 H17 0.9800
C18 H18A 0.9700
C18 H18B 0.9700
C19 H19A 0.9700
C19 H19B 0.9700
C20 C21 1.512(4)
C20 H20A 0.9700
C20 H20B 0.9700
C21 H21A 0.9600
C21 H21B 0.9600
C21 H21C 0.9600
C22 H22A 0.9600
C22 H22B 0.9600
C22 H22C 0.9600
C23 C24 1.492(4)
C24 H24A 0.9600
C24 H24B 0.9600
C24 H24C 0.9600
C25 H25A 0.9600
C25 H25B 0.9600
C25 H25C 0.9600

loop_
_geom_hbond_atom_site_label_D
_geom_hbond_atom_site_label_H
_geom_hbond_atom_site_label_A
_geom_hbond_site_symmetry_A
_geom_hbond_distance_DH
_geom_hbond_distance_HA
_geom_hbond_distance_DA
_geom_hbond_angle_DHA
_geom_hbond_publ_flag
O4 H1O4 N1 1_555 0.81 1.9927 2.7166(19) 148 y
O5 H1O5 O4 1_655 0.77 2.1445 2.8184(17) 146 y
O5 H1O5 O6 1_555 0.77 2.5705 3.0546(18) 123 y
C3 H3B O1 1_555 0.97 2.4867 2.895(3) 105 y
C6 H6A O5 1_555 0.97 2.5236 2.868(2) 101 y

loop_
_geom_torsion_atom_site_label_1
_geom_torsion_atom_site_label_2
_geom_torsion_atom_site_label_3
_geom_torsion_atom_site_label_4
_geom_torsion
_geom_torsion_publ_flag
O4 C1 C2 C3 71.3(3) ?
C11 C1 C2 C3 -56.2(3) ?
C1 C2 C3 C4 49.5(3) ?
C2 C3 C4 C18 130.5(2) ?
C2 C3 C4 C19 -111.6(3) ?
C2 C3 C4 C5 7.8(3) ?
C18 C4 C5 C6 69.0(3) ?
C19 C4 C5 C6 -47.8(2) ?
C3 C4 C5 C6 -169.0(2) ?
C18 C4 C5 C11 -178.5(2) ?
C19 C4 C5 C11 64.6(2) ?
C3 C4 C5 C11 -56.6(3) ?
C11 C5 C6 C7 -19.9(2) ?
C4 C5 C6 C7 95.9(2) ?
C5 C6 C7 C8 106.04(19) ?
C5 C6 C7 C17 -12.6(2) ?
C17 C7 C8 O5 -178.02(19) ?
C6 C7 C8 O5 67.8(2) ?
C17 C7 C8 C9 64.6(2) ?
C6 C7 C8 C9 -49.6(2) ?
C17 C7 C8 C15 -61.0(2) ?
C6 C7 C8 C15 -175.27(18) ?
O5 C8 C9 C14 94.1(2) ?
C7 C8 C9 C14 -153.14(18) ?
C15 C8 C9 C14 -27.4(3) ?
O5 C8 C9 C10 -152.85(19) ?
C7 C8 C9 C10 -40.1(2) y
C15 C8 C9 C10 85.6(2) ?
C14 C9 C10 C11 155.2(2) ?
C8 C9 C10 C11 35.7(3) ?
C14 C9 C10 C12 30.0(2) ?
C8 C9 C10 C12 -89.6(2) y
C9 C10 C11 C17 -49.9(2) ?
C12 C10 C11 C17 71.0(2) ?
C9 C10 C11 C5 58.8(3) ?
C12 C10 C11 C5 179.66(18) ?
C9 C10 C11 C1 -174.79(19) ?
C12 C10 C11 C1 -53.9(2) ?
C6 C5 C11 C17 44.8(2) ?
C4 C5 C11 C17 -72.7(2) y
C6 C5 C11 C10 -70.0(2) y
C4 C5 C11 C10 172.52(18) y
C6 C5 C11 C1 167.17(19) y
C4 C5 C11 C1 49.7(2) ?
O4 C1 C11 C17 -8.5(3) ?
C2 C1 C11 C17 118.4(2) ?
O4 C1 C11 C10 112.6(2) ?
C2 C1 C11 C10 -120.5(2) ?
O4 C1 C11 C5 -121.6(2) ?
C2 C1 C11 C5 5.3(3) ?
C11 C10 C12 C13 -129.41(19) ?
C9 C10 C12 C13 -1.0(2) y
C10 C12 C13 C14 -28.6(2) ?
C10 C12 C13 C16 90.1(2) ?
C23 O6 C14 C13 70.8(3) ?
C23 O6 C14 C9 -175.1(2) ?
C12 C13 C14 O6 166.94(18) ?
C16 C13 C14 O6 47.3(2) ?
C12 C13 C14 C9 48.2(2) ?
C16 C13 C14 C9 -71.4(2) ?
C8 C9 C14 O6 -50.4(3) ?
C10 C9 C14 O6 -170.73(19) ?
C8 C9 C14 C13 71.2(2) y
C10 C9 C14 C13 -49.1(2) ?
O5 C8 C15 C16 -140.7(2) ?
C7 C8 C15 C16 105.3(2) ?
C9 C8 C15 C16 -18.1(3) ?
C25 O3 C16 C15 167.4(3) ?
C25 O3 C16 C13 -68.3(3) ?
C8 C15 C16 O3 140.8(2) ?
C8 C15 C16 C13 17.9(3) ?
C14 C13 C16 O3 -91.0(2) ?
C12 C13 C16 O3 156.64(19) ?
C14 C13 C16 C15 28.1(3) ?
C12 C13 C16 C15 -84.3(2) ?
C20 N1 C17 C11 172.81(18) ?
C19 N1 C17 C11 -61.2(2) ?
C20 N1 C17 C7 -74.3(3) ?
C19 N1 C17 C7 51.7(3) ?
C10 C11 C17 N1 -172.40(17) ?
C5 C11 C17 N1 69.61(19) ?
C1 C11 C17 N1 -52.1(2) ?
C10 C11 C17 C7 65.37(19) ?
C5 C11 C17 C7 -52.63(19) ?
C1 C11 C17 C7 -174.34(17) y
C8 C7 C17 N1 164.58(19) ?
C6 C7 C17 N1 -77.4(2) ?
C8 C7 C17 C11 -77.2(2) ?
C6 C7 C17 C11 40.8(2) ?
C22 O1 C18 C4 -172.3(2) ?
C19 C4 C18 O1 179.2(2) ?
C3 C4 C18 O1 -61.2(3) ?
C5 C4 C18 O1 62.4(3) ?
C20 N1 C19 C4 176.4(2) ?
C17 N1 C19 C4 48.9(3) ?
C18 C4 C19 N1 -168.33(19) ?
C3 C4 C19 N1 72.8(3) ?
C5 C4 C19 N1 -49.5(3) ?
C19 N1 C20 C21 166.5(2) ?
C17 N1 C20 C21 -65.8(3) y
C14 O6 C23 O2 8.6(4) ?
C14 O6 C23 C24 -170.2(2) ?

loop_
_cod_related_entry_id
_cod_related_entry_database
_cod_related_entry_code
1 ChemSpider 21179607
